data_7239480
loop_
_publ_author_name
'Yang, Ting-Hai'
'Ferreira, Rute A. S.'
'Carlos, Luis D.'
'Rocha, Jo\~ao'
'Shi, Fa-Nian'

_publ_section_title
;
 Crystal structure, topology, tiling and photoluminescence properties of
 4d--4f hetero-metal organic frameworks based on 3,5-pyrazoledicaboxylate
;
_journal_issue 15
_journal_name_full 'RSC Advances'
_journal_page_first 7818
_journal_paper_doi 10.1039/c3ra47686c
_journal_volume 4
_journal_year 2014
_chemical_formula_moiety 'C15 H5 Cd3 Sm N6 O13'
_chemical_formula_sum 'C15 H5 Cd3 N6 O13 Sm'
_chemical_formula_weight 964.80
_space_group_IT_number 205
_space_group_name_Hall '-P 2ac 2ab 3'
_space_group_name_H-M_alt 'P a -3'
_symmetry_cell_setting cubic
_symmetry_space_group_name_Hall '-P 2ac 2ab 3'
_symmetry_space_group_name_H-M 'P a -3'
_atom_sites_solution_hydrogens geom
_atom_sites_solution_primary direct
_atom_sites_solution_secondary difmap
_audit_creation_method SHELXL-97
_cell_angle_alpha 90.00
_cell_angle_beta 90.00
_cell_angle_gamma 90.00
_cell_formula_units_Z 8
_cell_length_a 16.7466(2)
_cell_length_b 16.7466(2)
_cell_length_c 16.7466(2)
_cell_measurement_reflns_used 1273
_cell_measurement_temperature 296(2)
_cell_measurement_theta_max 27.97
_cell_measurement_theta_min 2.72
_cell_volume 4696.56(10)
_computing_cell_refinement 'Bruker SMART'
_computing_data_collection 'Bruker SMART'
_computing_data_reduction 'Bruker SAINT'
_computing_molecular_graphics 'Bruker SHELXTL'
_computing_publication_material 'Bruker SHELXTL'
_computing_structure_refinement 'SHELXL-97 (Sheldrick, 1997)'
_computing_structure_solution 'SHELXS-97 (Sheldrick, 1990)'
_diffrn_ambient_temperature 296(2)
_diffrn_measured_fraction_theta_full 0.999
_diffrn_measured_fraction_theta_max 0.999
_diffrn_measurement_device_type 'CCD area detector'
_diffrn_measurement_method 'phi and omega scans'
_diffrn_radiation_monochromator graphite
_diffrn_radiation_source 'fine-focus sealed tube'
_diffrn_radiation_type MoK\a
_diffrn_radiation_wavelength 0.71073
_diffrn_reflns_av_R_equivalents 0.0671
_diffrn_reflns_av_sigmaI/netI 0.0815
_diffrn_reflns_limit_h_max 23
_diffrn_reflns_limit_h_min -18
_diffrn_reflns_limit_k_max 9
_diffrn_reflns_limit_k_min -20
_diffrn_reflns_limit_l_max 10
_diffrn_reflns_limit_l_min -23
_diffrn_reflns_number 10074
_diffrn_reflns_theta_full 30.47
_diffrn_reflns_theta_max 30.47
_diffrn_reflns_theta_min 2.11
_exptl_absorpt_coefficient_mu 5.222
_exptl_absorpt_correction_T_max 0.7447
_exptl_absorpt_correction_T_min 0.5730
_exptl_absorpt_correction_type multi-scan
_exptl_absorpt_process_details 'SADABS(Bruker, 2000)'
_exptl_crystal_colour colourless
_exptl_crystal_density_diffrn 2.729
_exptl_crystal_density_method 'not measured'
_exptl_crystal_description block
_exptl_crystal_F_000 3576
_exptl_crystal_size_max 0.12
_exptl_crystal_size_mid 0.08
_exptl_crystal_size_min 0.06
_refine_diff_density_max 3.371
_refine_diff_density_min -2.258
_refine_diff_density_rms 0.217
_refine_ls_extinction_method none
_refine_ls_goodness_of_fit_ref 0.991
_refine_ls_hydrogen_treatment constr
_refine_ls_matrix_type full
_refine_ls_number_parameters 115
_refine_ls_number_reflns 2394
_refine_ls_number_restraints 12
_refine_ls_restrained_S_all 0.992
_refine_ls_R_factor_all 0.0570
_refine_ls_R_factor_gt 0.0392
_refine_ls_shift/su_max 0.001
_refine_ls_shift/su_mean 0.000
_refine_ls_structure_factor_coef Fsqd
_refine_ls_weighting_details 'calc w=1/[\s^2^(Fo^2^)+(0.0000P)^2^+0.0000P] where P=(Fo^2^+2Fc^2^)/3'
_refine_ls_weighting_scheme calc
_refine_ls_wR_factor_gt 0.0534
_refine_ls_wR_factor_ref 0.0560
_reflns_number_gt 1768
_reflns_number_total 2394
_reflns_threshold_expression >2sigma(I)
_cod_data_source_file c3ra47686c.txt
_cod_data_source_block 4
_cod_depositor_comments
;
The following automatic conversions were performed:

data item '_symmetry_cell_setting' value 'Cubic' was changed to
'cubic' in accordance with the
/home/saulius/struct/COD-crude-data/automatic-downloads/DataCite-retrospective/RSC/depositions/lib/dictionaries/cif_core.dic
dictionary named 'cif_core.dic' version 2.4.2 last updated on
2011-04-26.

Automatic conversion script
Id: cif_fix_values 6909 2019-04-08 15:41:33Z antanas 
;
_cod_original_sg_symbol_Hall -P2ac2ab3
_cod_original_sg_symbol_H-M Pa-3
_cod_database_code 7239480

loop_
_symmetry_equiv_pos_as_xyz
'x, y, z'
'-x+1/2, -y, z+1/2'
'-x, y+1/2, -z+1/2'
'x+1/2, -y+1/2, -z'
'z, x, y'
'z+1/2, -x+1/2, -y'
'-z+1/2, -x, y+1/2'
'-z, x+1/2, -y+1/2'
'y, z, x'
'-y, z+1/2, -x+1/2'
'y+1/2, -z+1/2, -x'
'-y+1/2, -z, x+1/2'
'-x, -y, -z'
'x-1/2, y, -z-1/2'
'x, -y-1/2, z-1/2'
'-x-1/2, y-1/2, z'
'-z, -x, -y'
'-z-1/2, x-1/2, y'
'z-1/2, x, -y-1/2'
'z, -x-1/2, y-1/2'
'-y, -z, -x'
'y, -z-1/2, x-1/2'
'-y-1/2, z-1/2, x'
'y-1/2, z, -x-1/2'

loop_
_atom_site_label
_atom_site_type_symbol
_atom_site_fract_x
_atom_site_fract_y
_atom_site_fract_z
_atom_site_U_iso_or_equiv
_atom_site_adp_type
_atom_site_occupancy
_atom_site_symmetry_multiplicity
_atom_site_calc_flag
_atom_site_refinement_flags
Sm1 Sm 0.774834(17) 0.274834(17) 0.225166(17) 0.01203(11) Uani 1 3 d S
Cd1 Cd 0.70370(2) 0.49230(2) 0.17443(2) 0.01208(9) Uani 1 1 d .
C1 C 0.7643(4) 0.3806(4) 0.0389(4) 0.0225(15) Uani 1 1 d .
C2 C 0.7547(4) 0.4585(3) 0.0022(3) 0.0214(14) Uani 1 1 d .
C3 C 0.7752(4) 0.4822(3) -0.0745(3) 0.0256(16) Uani 1 1 d .
H3 H 0.7989 0.4519 -0.1146 0.031 Uiso 1 1 calc R
C4 C 0.7518(4) 0.5620(3) -0.0775(3) 0.0177(13) Uani 1 1 d .
C5 C 0.7530(3) 0.6217(3) -0.1409(3) 0.0147(12) Uani 1 1 d .
N1 N 0.7216(3) 0.5190(3) 0.0426(3) 0.0160(11) Uani 1 1 d .
N2 N 0.7190(3) 0.5829(3) -0.0060(3) 0.0143(10) Uani 1 1 d .
O1 O 0.7528(3) 0.3736(2) 0.1134(2) 0.0255(8) Uani 1 1 d U
O2 O 0.7822(3) 0.3235(2) -0.0089(2) 0.0276(8) Uani 1 1 d U
O3 O 0.7882(2) 0.6082(2) -0.2075(2) 0.0179(7) Uani 1 1 d U
O4 O 0.7189(2) 0.6880(2) -0.1285(2) 0.0183(7) Uani 1 1 d U
O5 O 0.6878(3) 0.1878(3) 0.3122(3) 0.058(3) Uani 1 3 d S
H5B H 0.7169 0.1610 0.3449 0.087 Uiso 0.33 1 d PR
H5A H 0.6556 0.2164 0.3390 0.087 Uiso 0.33 1 d PR

loop_
_atom_site_aniso_label
_atom_site_aniso_U_11
_atom_site_aniso_U_22
_atom_site_aniso_U_33
_atom_site_aniso_U_23
_atom_site_aniso_U_13
_atom_site_aniso_U_12
Sm1 0.01203(11) 0.01203(11) 0.01203(11) -0.00192(12) -0.00192(12) 0.00192(12)
Cd1 0.01040(19) 0.0122(2) 0.0136(2) -0.00028(17) 0.00109(17) 0.00149(17)
C1 0.032(4) 0.016(3) 0.019(3) 0.001(3) 0.002(3) 0.007(3)
C2 0.035(4) 0.015(3) 0.014(3) 0.004(3) 0.005(3) 0.009(3)
C3 0.046(4) 0.017(3) 0.013(3) 0.002(3) 0.005(3) 0.018(3)
C4 0.026(3) 0.016(3) 0.011(3) 0.004(2) 0.003(3) 0.005(3)
C5 0.020(3) 0.011(3) 0.013(3) -0.002(2) 0.001(2) 0.001(2)
N1 0.021(3) 0.013(2) 0.013(2) 0.000(2) 0.003(2) 0.003(2)
N2 0.022(3) 0.007(2) 0.013(2) 0.0028(19) -0.002(2) 0.003(2)
O1 0.043(2) 0.0147(16) 0.0183(17) 0.0030(14) 0.0086(16) 0.0110(15)
O2 0.047(2) 0.0161(16) 0.0201(17) 0.0031(14) 0.0089(16) 0.0121(15)
O3 0.0296(19) 0.0136(16) 0.0106(15) 0.0019(13) 0.0015(14) 0.0075(14)
O4 0.0307(19) 0.0135(16) 0.0108(15) 0.0023(12) 0.0014(14) 0.0083(14)
O5 0.058(3) 0.058(3) 0.058(3) 0.011(3) 0.011(3) -0.011(3)

loop_
_atom_type_symbol
_atom_type_description
_atom_type_scat_dispersion_real
_atom_type_scat_dispersion_imag
_atom_type_scat_source
C C 0.0033 0.0016 'International Tables Vol C Tables 4.2.6.8 and 6.1.1.4'
H H 0.0000 0.0000 'International Tables Vol C Tables 4.2.6.8 and 6.1.1.4'
N N 0.0061 0.0033 'International Tables Vol C Tables 4.2.6.8 and 6.1.1.4'
O O 0.0106 0.0060 'International Tables Vol C Tables 4.2.6.8 and 6.1.1.4'
Cd Cd -0.8075 1.2024 'International Tables Vol C Tables 4.2.6.8 and 6.1.1.4'
Sm Sm -0.1638 3.4418 'International Tables Vol C Tables 4.2.6.8 and 6.1.1.4'

loop_
_geom_angle_atom_site_label_1
_geom_angle_atom_site_label_2
_geom_angle_atom_site_label_3
_geom_angle
_geom_angle_site_symmetry_1
_geom_angle_site_symmetry_3
O3 Sm1 O3 119.729(16) 2_665 12_654
O3 Sm1 O3 119.729(16) 2_665 7_564
O3 Sm1 O3 119.729(16) 12_654 7_564
O3 Sm1 O1 68.26(13) 2_665 11_556
O3 Sm1 O1 76.03(12) 12_654 11_556
O3 Sm1 O1 136.47(13) 7_564 11_556
O3 Sm1 O1 136.47(13) 2_665 8_645
O3 Sm1 O1 68.26(13) 12_654 8_645
O3 Sm1 O1 76.03(12) 7_564 8_645
O1 Sm1 O1 73.67(15) 11_556 8_645
O3 Sm1 O1 76.03(12) 2_665 .
O3 Sm1 O1 136.47(13) 12_654 .
O3 Sm1 O1 68.26(13) 7_564 .
O1 Sm1 O1 73.67(15) 11_556 .
O1 Sm1 O1 73.67(15) 8_645 .
O3 Sm1 O5 87.00(9) 2_665 .
O3 Sm1 O5 87.00(9) 12_654 .
O3 Sm1 O5 87.00(9) 7_564 .
O1 Sm1 O5 136.19(10) 11_556 .
O1 Sm1 O5 136.19(10) 8_645 .
O1 Sm1 O5 136.19(10) . .
O3 Sm1 O4 52.15(11) 2_665 2_665
O3 Sm1 O4 70.67(12) 12_654 2_665
O3 Sm1 O4 152.01(12) 7_564 2_665
O1 Sm1 O4 69.44(13) 11_556 2_665
O1 Sm1 O4 129.80(13) 8_645 2_665
O1 Sm1 O4 124.22(12) . 2_665
O5 Sm1 O4 66.84(9) . 2_665
O3 Sm1 O4 152.01(12) 2_665 12_654
O3 Sm1 O4 52.15(11) 12_654 12_654
O3 Sm1 O4 70.67(12) 7_564 12_654
O1 Sm1 O4 124.22(12) 11_556 12_654
O1 Sm1 O4 69.44(13) 8_645 12_654
O1 Sm1 O4 129.80(13) . 12_654
O5 Sm1 O4 66.84(9) . 12_654
O4 Sm1 O4 105.55(10) 2_665 12_654
O3 Sm1 O4 70.67(12) 2_665 7_564
O3 Sm1 O4 152.01(12) 12_654 7_564
O3 Sm1 O4 52.15(11) 7_564 7_564
O1 Sm1 O4 129.80(13) 11_556 7_564
O1 Sm1 O4 124.22(12) 8_645 7_564
O1 Sm1 O4 69.44(13) . 7_564
O5 Sm1 O4 66.84(9) . 7_564
O4 Sm1 O4 105.55(10) 2_665 7_564
O4 Sm1 O4 105.55(10) 12_654 7_564
O3 Sm1 C5 26.46(13) 2_665 2_665
O3 Sm1 C5 93.98(13) 12_654 2_665
O3 Sm1 C5 142.67(13) 7_564 2_665
O1 Sm1 C5 62.93(15) 11_556 2_665
O1 Sm1 C5 136.08(14) 8_645 2_665
O1 Sm1 C5 99.19(14) . 2_665
O5 Sm1 C5 78.68(11) . 2_665
O4 Sm1 C5 26.10(12) 2_665 2_665
O4 Sm1 C5 131.01(13) 12_654 2_665
O4 Sm1 C5 90.59(13) 7_564 2_665
O3 Sm1 C5 142.67(13) 2_665 12_654
O3 Sm1 C5 26.46(13) 12_654 12_654
O3 Sm1 C5 93.98(13) 7_564 12_654
O1 Sm1 C5 99.19(14) 11_556 12_654
O1 Sm1 C5 62.93(15) 8_645 12_654
O1 Sm1 C5 136.08(14) . 12_654
O5 Sm1 C5 78.68(11) . 12_654
O4 Sm1 C5 90.59(13) 2_665 12_654
O4 Sm1 C5 26.10(12) 12_654 12_654
O4 Sm1 C5 131.01(13) 7_564 12_654
C5 Sm1 C5 116.25(7) 2_665 12_654
O2 Cd1 N2 137.76(17) 11_556 22_565
O2 Cd1 N1 100.33(16) 11_556 .
N2 Cd1 N1 115.89(16) 22_565 .
O2 Cd1 O1 86.01(15) 11_556 .
N2 Cd1 O1 123.90(15) 22_565 .
N1 Cd1 O1 72.67(15) . .
O2 Cd1 O4 82.87(14) 11_556 22_565
N2 Cd1 O4 72.07(14) 22_565 22_565
N1 Cd1 O4 97.37(14) . 22_565
O1 Cd1 O4 163.51(13) . 22_565
O2 Cd1 O3 77.20(14) 11_556 2_665
N2 Cd1 O3 81.67(14) 22_565 2_665
N1 Cd1 O3 149.25(14) . 2_665
O1 Cd1 O3 76.58(12) . 2_665
O4 Cd1 O3 112.49(12) 22_565 2_665
O1 C1 O2 125.5(6) . .
O1 C1 C2 118.9(5) . .
O2 C1 C2 115.5(5) . .
N1 C2 C3 110.7(5) . .
N1 C2 C1 120.8(5) . .
C3 C2 C1 128.5(5) . .
C2 C3 C4 103.7(5) . .
C2 C3 H3 128.1 . .
C4 C3 H3 128.1 . .
N2 C4 C3 109.2(5) . .
N2 C4 C5 118.0(5) . .
C3 C4 C5 132.8(5) . .
O4 C5 O3 120.3(5) . .
O4 C5 C4 118.4(5) . .
O3 C5 C4 121.3(5) . .
O4 C5 Sm1 61.7(3) . 2_664
O3 C5 Sm1 60.1(3) . 2_664
C4 C5 Sm1 168.5(4) . 2_664
C2 N1 N2 108.0(4) . .
C2 N1 Cd1 113.4(4) . .
N2 N1 Cd1 137.8(3) . .
N1 N2 C4 108.3(4) . .
N1 N2 Cd1 133.6(3) . 19_656
C4 N2 Cd1 118.1(4) . 19_656
C1 O1 Cd1 113.5(3) . .
C1 O1 Sm1 140.1(4) . .
Cd1 O1 Sm1 106.24(15) . .
C1 O2 Cd1 133.9(4) . 8_645
C5 O3 Sm1 93.5(3) . 2_664
C5 O3 Cd1 143.1(4) . 2_664
Sm1 O3 Cd1 100.75(13) 2_664 2_664
C5 O4 Cd1 113.0(3) . 19_656
C5 O4 Sm1 92.2(3) . 2_664
Cd1 O4 Sm1 154.26(16) 19_656 2_664
Sm1 O5 H5B 109.9 . .
Sm1 O5 H5A 110.2 . .
H5B O5 H5A 108.6 . .

loop_
_geom_bond_atom_site_label_1
_geom_bond_atom_site_label_2
_geom_bond_distance
_geom_bond_site_symmetry_2
Sm1 O3 2.494(4) 2_665
Sm1 O3 2.494(4) 12_654
Sm1 O3 2.494(4) 7_564
Sm1 O1 2.525(4) 11_556
Sm1 O1 2.525(4) 8_645
Sm1 O1 2.525(4) .
Sm1 O5 2.526(8) .
Sm1 O4 2.531(3) 2_665
Sm1 O4 2.531(3) 12_654
Sm1 O4 2.531(3) 7_564
Sm1 C5 2.872(5) 2_665
Sm1 C5 2.872(5) 12_654
Cd1 O2 2.152(4) 11_556
Cd1 N2 2.168(4) 22_565
Cd1 N1 2.272(4) .
Cd1 O1 2.380(4) .
Cd1 O4 2.413(4) 22_565
Cd1 O3 2.601(4) 2_665
C1 O1 1.268(6) .
C1 O2 1.283(7) .
C1 C2 1.451(8) .
C2 N1 1.340(6) .
C2 C3 1.388(7) .
C3 C4 1.394(7) .
C3 H3 0.9300 .
C4 N2 1.364(7) .
C4 C5 1.458(7) .
C5 O4 1.265(6) .
C5 O3 1.282(6) .
C5 Sm1 2.872(5) 2_664
N1 N2 1.345(6) .
N2 Cd1 2.168(4) 19_656
O2 Cd1 2.152(4) 8_645
O3 Sm1 2.494(4) 2_664
O3 Cd1 2.601(4) 2_664
O4 Cd1 2.413(4) 19_656
O4 Sm1 2.531(3) 2_664
O5 H5B 0.8593 .
O5 H5A 0.8494 .

loop_
_geom_torsion_atom_site_label_1
_geom_torsion_atom_site_label_2
_geom_torsion_atom_site_label_3
_geom_torsion_atom_site_label_4
_geom_torsion
_geom_torsion_site_symmetry_1
_geom_torsion_site_symmetry_4
O1 C1 C2 N1 -11.2(9) . .
O2 C1 C2 N1 167.2(6) . .
O1 C1 C2 C3 169.8(6) . .
O2 C1 C2 C3 -11.8(10) . .
N1 C2 C3 C4 0.0(7) . .
C1 C2 C3 C4 179.2(6) . .
C2 C3 C4 N2 -0.4(7) . .
C2 C3 C4 C5 -177.2(6) . .
N2 C4 C5 O4 -4.6(8) . .
C3 C4 C5 O4 172.0(6) . .
N2 C4 C5 O3 174.7(5) . .
C3 C4 C5 O3 -8.8(11) . .
N2 C4 C5 Sm1 -92(2) . 2_664
C3 C4 C5 Sm1 84(2) . 2_664
C3 C2 N1 N2 0.4(7) . .
C1 C2 N1 N2 -178.8(5) . .
C3 C2 N1 Cd1 -171.0(4) . .
C1 C2 N1 Cd1 9.7(7) . .
O2 Cd1 N1 C2 77.9(4) 11_556 .
N2 Cd1 N1 C2 -124.5(4) 22_565 .
O1 Cd1 N1 C2 -4.6(4) . .
O4 Cd1 N1 C2 161.9(4) 22_565 .
O3 Cd1 N1 C2 -4.4(6) 2_665 .
O2 Cd1 N1 N2 -89.9(5) 11_556 .
N2 Cd1 N1 N2 67.7(6) 22_565 .
O1 Cd1 N1 N2 -172.4(6) . .
O4 Cd1 N1 N2 -5.9(6) 22_565 .
O3 Cd1 N1 N2 -172.2(4) 2_665 .
C2 N1 N2 C4 -0.6(6) . .
Cd1 N1 N2 C4 167.6(4) . .
C2 N1 N2 Cd1 178.8(4) . 19_656
Cd1 N1 N2 Cd1 -13.0(8) . 19_656
C3 C4 N2 N1 0.7(7) . .
C5 C4 N2 N1 178.0(5) . .
C3 C4 N2 Cd1 -178.9(4) . 19_656
C5 C4 N2 Cd1 -1.5(7) . 19_656
O2 C1 O1 Cd1 -172.2(5) . .
C2 C1 O1 Cd1 6.1(7) . .
O2 C1 O1 Sm1 14.0(11) . .
C2 C1 O1 Sm1 -167.7(4) . .
O2 Cd1 O1 C1 -103.0(4) 11_556 .
N2 Cd1 O1 C1 109.1(4) 22_565 .
N1 Cd1 O1 C1 -0.9(4) . .
O4 Cd1 O1 C1 -55.4(7) 22_565 .
O3 Cd1 O1 C1 179.2(4) 2_665 .
O2 Cd1 O1 Sm1 72.83(17) 11_556 .
N2 Cd1 O1 Sm1 -75.1(2) 22_565 .
N1 Cd1 O1 Sm1 175.0(2) . .
O4 Cd1 O1 Sm1 120.5(4) 22_565 .
O3 Cd1 O1 Sm1 -4.94(14) 2_665 .
O3 Sm1 O1 C1 179.2(7) 2_665 .
O3 Sm1 O1 C1 60.5(7) 12_654 .
O3 Sm1 O1 C1 -50.3(6) 7_564 .
O1 Sm1 O1 C1 108.2(6) 11_556 .
O1 Sm1 O1 C1 30.9(6) 8_645 .
O5 Sm1 O1 C1 -110.5(6) . .
O4 Sm1 O1 C1 158.3(6) 2_665 .
O4 Sm1 O1 C1 -13.1(7) 12_654 .
O4 Sm1 O1 C1 -106.5(7) 7_564 .
C5 Sm1 O1 C1 166.3(6) 2_665 .
C5 Sm1 O1 C1 21.9(7) 12_654 .
O3 Sm1 O1 Cd1 5.16(14) 2_665 .
O3 Sm1 O1 Cd1 -113.53(18) 12_654 .
O3 Sm1 O1 Cd1 135.66(19) 7_564 .
O1 Sm1 O1 Cd1 -65.9(2) 11_556 .
O1 Sm1 O1 Cd1 -143.20(15) 8_645 .
O5 Sm1 O1 Cd1 75.46(18) . .
O4 Sm1 O1 Cd1 -15.8(2) 2_665 .
O4 Sm1 O1 Cd1 172.88(12) 12_654 .
O4 Sm1 O1 Cd1 79.44(16) 7_564 .
C5 Sm1 O1 Cd1 -7.73(18) 2_665 .
C5 Sm1 O1 Cd1 -152.19(17) 12_654 .
O1 C1 O2 Cd1 -15.6(10) . 8_645
C2 C1 O2 Cd1 166.1(4) . 8_645
O4 C5 O3 Sm1 -14.1(6) . 2_664
C4 C5 O3 Sm1 166.7(5) . 2_664
O4 C5 O3 Cd1 -127.1(5) . 2_664
C4 C5 O3 Cd1 53.6(9) . 2_664
Sm1 C5 O3 Cd1 -113.0(6) 2_664 2_664
O3 C5 O4 Cd1 -171.7(4) . 19_656
C4 C5 O4 Cd1 7.6(7) . 19_656
Sm1 C5 O4 Cd1 174.4(3) 2_664 19_656
O3 C5 O4 Sm1 13.8(6) . 2_664
C4 C5 O4 Sm1 -166.9(5) . 2_664
